data_7225720
loop_
_publ_author_name
'Zhao, Chunyan'
'Li, Shaobin'
'Ma, Huiyuan'
'Zhang, Chunjing'
'Pang, Haijun'
'Yu, Yan'
'Zhang, Zhuanfang'

_publ_section_title
;
 The factors affecting the assembly of Keggin--metal--bimb systems:
 charge/polarity of Keggin polyanions and coordination modes of metal
 cations
;
_journal_issue 33
_journal_name_full CrystEngComm
_journal_page_first 6233
_journal_paper_doi 10.1039/C6CE00880A
_journal_volume 18
_journal_year 2016
_chemical_formula_sum 'C96 H108 Co5 N32 O100 P2 W24'
_chemical_formula_weight 8078.68
_chemical_name_systematic
; 
 ? 
;
_space_group_IT_number 60
_symmetry_cell_setting orthorhombic
_symmetry_space_group_name_Hall '-P 2n 2ab'
_symmetry_space_group_name_H-M 'P b c n'
_atom_sites_solution_hydrogens geom
_atom_sites_solution_primary direct
_atom_sites_solution_secondary difmap
_audit_creation_method SHELXL-97
_audit_update_record
;
2016-04-15 deposited with the CCDC.
2016-06-28 downloaded from the CCDC.
;
_cell_angle_alpha 90.000(5)
_cell_angle_beta 90.000(5)
_cell_angle_gamma 90.000(5)
_cell_formula_units_Z 4
_cell_length_a 27.249(5)
_cell_length_b 27.420(5)
_cell_length_c 25.189(5)
_cell_measurement_reflns_used 535
_cell_measurement_temperature 293(2)
_cell_measurement_theta_max 28.48
_cell_measurement_theta_min 2.25
_cell_volume 18820(6)
_computing_cell_refinement 'Bruker SMART'
_computing_data_collection 'Bruker SMART'
_computing_data_reduction 'Bruker SMART'
_computing_molecular_graphics 'Bruker SHELXTL'
_computing_publication_material 'Bruker SHELXTL'
_computing_structure_refinement 'SHELXL-97 (Sheldrick, 1997)'
_computing_structure_solution 'SHELXS-97 (Sheldrick, 1990)'
_diffrn_ambient_temperature 293(2)
_diffrn_measured_fraction_theta_full 0.992
_diffrn_measured_fraction_theta_max 0.992
_diffrn_measurement_device_type 'CCD area detector'
_diffrn_measurement_method 'phi and omega scans'
_diffrn_radiation_monochromator graphite
_diffrn_radiation_source 'fine-focus sealed tube'
_diffrn_radiation_type MoK\a
_diffrn_radiation_wavelength 0.71069
_diffrn_reflns_av_R_equivalents 0.0616
_diffrn_reflns_av_sigmaI/netI 0.0536
_diffrn_reflns_limit_h_max 36
_diffrn_reflns_limit_h_min -34
_diffrn_reflns_limit_k_max 34
_diffrn_reflns_limit_k_min -36
_diffrn_reflns_limit_l_max 28
_diffrn_reflns_limit_l_min -33
_diffrn_reflns_number 114970
_diffrn_reflns_theta_full 28.22
_diffrn_reflns_theta_max 28.22
_diffrn_reflns_theta_min 1.05
_exptl_absorpt_coefficient_mu 15.130
_exptl_absorpt_correction_T_max 0.004
_exptl_absorpt_correction_T_min 0.002
_exptl_absorpt_correction_type multi-scan
_exptl_absorpt_process_details '(SADABS; Sheldrick, 2003)'
_exptl_crystal_colour red
_exptl_crystal_density_diffrn 2.762
_exptl_crystal_density_method 'not measured'
_exptl_crystal_description block
_exptl_crystal_F_000 14036
_exptl_crystal_size_max 0.42
_exptl_crystal_size_mid 0.39
_exptl_crystal_size_min 0.37
_refine_diff_density_max 3.366
_refine_diff_density_min -3.547
_refine_diff_density_rms 0.336
_refine_ls_extinction_method none
_refine_ls_goodness_of_fit_ref 0.809
_refine_ls_hydrogen_treatment mixed
_refine_ls_matrix_type full
_refine_ls_number_parameters 1099
_refine_ls_number_reflns 23082
_refine_ls_number_restraints 151
_refine_ls_restrained_S_all 0.808
_refine_ls_R_factor_all 0.0731
_refine_ls_R_factor_gt 0.0493
_refine_ls_shift/su_max 0.004
_refine_ls_shift/su_mean 0.000
_refine_ls_structure_factor_coef Fsqd
_refine_ls_weighting_details 'calc w=1/[\s^2^(Fo^2^)+(0.0687P)^2^+1087.5214P] where P=(Fo^2^+2Fc^2^)/3'
_refine_ls_weighting_scheme calc
_refine_ls_wR_factor_gt 0.1211
_refine_ls_wR_factor_ref 0.1328
_reflns_number_gt 17191
_reflns_number_total 23245
_reflns_threshold_expression >2sigma(I)
_cod_data_source_file c6ce00880a2.cif
_cod_data_source_block compound_1
_cod_depositor_comments
;
The following automatic conversions were performed:

'_symmetry_cell_setting' value 'Orthorhombic' changed to
'orthorhombic' according to
/usr/data/users/saulius/crontab/automatic-downloads/rss-feeds/RSC/lib/dictionaries/cif_core.dic
dictionary named 'cif_core.dic' version 2.4.2 from 2011-04-26.

Automatic conversion script
Id: cif_fix_values 4268 2015-11-12 08:31:59Z antanas 

 Adding full bibliography for 7225720--7225725.cif.
;
_cod_original_sg_symbol_H-M Pbcn
_cod_database_code 7225720

loop_
_symmetry_equiv_pos_as_xyz
'x, y, z'
'-x+1/2, -y+1/2, z+1/2'
'x+1/2, -y+1/2, -z'
'-x, y, -z+1/2'
'-x, -y, -z'
'x-1/2, y-1/2, -z-1/2'
'-x-1/2, y-1/2, z'
'x, -y, z-1/2'

loop_
_atom_site_label
_atom_site_type_symbol
_atom_site_fract_x
_atom_site_fract_y
_atom_site_fract_z
_atom_site_U_iso_or_equiv
_atom_site_adp_type
_atom_site_occupancy
_atom_site_symmetry_multiplicity
_atom_site_calc_flag
_atom_site_refinement_flags
W1 W 0.191578(15) 0.819956(15) 0.623289(17) 0.01407(9) Uani 1 1 d .
W2 W 0.036846(15) 0.886586(16) 0.465668(18) 0.01607(9) Uani 1 1 d .
W3 W 0.207415(17) 0.762212(17) 0.391501(19) 0.01892(10) Uani 1 1 d .
W4 W 0.146024(18) 0.930207(17) 0.41937(2) 0.02127(10) Uani 1 1 d .
W5 W 0.256119(18) 0.755895(19) 0.51486(2) 0.02678(12) Uani 1 1 d .
W6 W 0.089188(19) 0.715183(19) 0.43969(2) 0.02522(11) Uani 1 1 d .
W7 W 0.137558(18) 0.709269(17) 0.56367(2) 0.02344(11) Uani 1 1 d .
W8 W 0.032336(17) 0.772421(18) 0.542647(19) 0.02031(10) Uani 1 1 d .
W9 W 0.260237(18) 0.863092(18) 0.44661(2) 0.02407(11) Uani 1 1 d .
W10 W 0.086138(18) 0.882818(18) 0.60168(2) 0.02263(11) Uani 1 1 d .
W11 W 0.196330(18) 0.926449(17) 0.55583(2) 0.02182(10) Uani 1 1 d .
W12 W 0.09440(2) 0.82986(2) 0.36378(2) 0.02982(12) Uani 1 1 d .
Co3 Co -0.09850(5) 0.91062(5) 0.47069(6) 0.0170(3) Uani 1 1 d .
Co2 Co 0.25113(5) 0.71621(5) 0.25760(5) 0.0093(3) Uani 1 1 d .
P1 P 0.14452(8) 0.82089(8) 0.49435(9) 0.0031(4) Uani 1 1 d U
O1 O 0.1527(2) 0.8485(2) 0.5465(3) 0.0088(13) Uani 1 1 d U
O2 O 0.1568(3) 0.9858(3) 0.3925(3) 0.0230(18) Uani 1 1 d U
O3 O -0.0196(3) 0.9139(3) 0.4640(3) 0.0223(18) Uani 1 1 d .
O4 O -0.0249(3) 0.7606(3) 0.5657(3) 0.0187(16) Uani 1 1 d .
O5 O 0.2259(3) 0.7326(3) 0.3353(3) 0.0235(18) Uani 1 1 d .
O6 O 0.2245(3) 0.9790(3) 0.5722(4) 0.0244(18) Uani 1 1 d .
O7 O 0.1946(2) 0.8065(2) 0.4709(3) 0.0086(13) Uani 1 1 d .
O8 O 0.1242(3) 0.8934(3) 0.3608(3) 0.0174(16) Uani 1 1 d .
O9 O 0.1561(3) 0.7226(2) 0.4154(3) 0.0156(15) Uani 1 1 d .
O10 O 0.2424(3) 0.8961(3) 0.5104(3) 0.0180(16) Uani 1 1 d .
O11 O 0.0758(3) 0.8222(4) 0.3011(3) 0.031(2) Uani 1 1 d .
O12 O 0.0478(3) 0.9092(3) 0.6450(3) 0.0246(18) Uani 1 1 d .
O13 O 0.0592(3) 0.9020(3) 0.5351(3) 0.0158(15) Uani 1 1 d .
O14 O 0.0677(3) 0.6686(3) 0.4015(4) 0.030(2) Uani 1 1 d .
O15 O 0.1354(3) 0.9324(3) 0.5939(3) 0.0146(15) Uani 1 1 d .
O16 O 0.1170(2) 0.8537(2) 0.4548(3) 0.0093(13) Uani 1 1 d .
O17 O 0.0558(3) 0.8215(3) 0.5892(3) 0.0156(15) Uani 1 1 d .
O18 O 0.0696(3) 0.7245(3) 0.5793(3) 0.0154(15) Uani 1 1 d .
O19 O 0.1151(3) 0.6801(3) 0.4997(3) 0.0166(16) Uani 1 1 d .
O20 O 0.2523(3) 0.8165(3) 0.3909(3) 0.0197(17) Uani 1 1 d .
O21 O 0.1617(3) 0.9434(3) 0.4929(3) 0.0164(16) Uani 1 1 d .
O22 O 0.1558(3) 0.7619(3) 0.6095(3) 0.0115(14) Uani 1 1 d U
O23 O 0.2388(3) 0.7951(3) 0.5748(3) 0.0168(16) Uani 1 1 d .
O24 O 0.2499(3) 0.7338(3) 0.4435(3) 0.0184(16) Uani 1 1 d U
O25 O 0.0219(3) 0.8244(3) 0.4928(3) 0.0144(15) Uani 1 1 d .
O26 O 0.2172(3) 0.8839(3) 0.6124(3) 0.0174(16) Uani 1 1 d .
O27 O 0.0387(3) 0.8596(3) 0.3958(3) 0.0185(16) Uani 1 1 d .
O28 O 0.1587(3) 0.8036(3) 0.3636(3) 0.0187(16) Uani 1 1 d .
O29 O 0.2895(3) 0.8124(3) 0.4870(3) 0.0154(15) Uani 1 1 d .
O30 O 0.2011(3) 0.7172(3) 0.5332(3) 0.0160(16) Uani 1 1 d .
O31 O 0.0327(3) 0.7291(3) 0.4815(3) 0.0140(15) Uani 1 1 d .
O32 O 0.0779(3) 0.9381(3) 0.4391(3) 0.0157(15) Uani 1 1 d .
O34 O 0.0764(3) 0.7701(3) 0.3969(3) 0.0155(15) Uani 1 1 d .
O35 O 0.1141(2) 0.7749(2) 0.5053(3) 0.0090(13) Uani 1 1 d .
O36 O 0.2189(3) 0.8061(3) 0.6823(3) 0.0160(15) Uani 1 1 d .
O37 O 0.1326(3) 0.8497(3) 0.6472(3) 0.0158(15) Uani 1 1 d .
O38 O 0.1455(3) 0.6590(3) 0.6025(4) 0.0261(19) Uani 1 1 d .
O39 O 0.3101(3) 0.8942(3) 0.4250(4) 0.028(2) Uani 1 1 d .
O40 O 0.3043(3) 0.7235(3) 0.5376(4) 0.029(2) Uani 1 1 d .
O33 O 0.2076(3) 0.8998(3) 0.4158(3) 0.0171(16) Uani 1 1 d .
OW2 O -0.0887(3) 0.9886(3) 0.4738(3) 0.0252(19) Uani 1 1 d .
OW1 O -0.1040(3) 0.8325(3) 0.4672(4) 0.032(2) Uani 1 1 d .
Co1 Co -0.5000 1.0472(3) 0.7500 0.126(2) Uani 1 2 d S
N1 N -0.4501(10) 0.9961(10) 0.7184(16) 0.170(16) Uani 1 1 d U
N2 N -0.2481(4) 0.9245(4) 0.5153(5) 0.032(3) Uani 1 1 d .
N3 N 0.3228(3) 0.7330(3) 0.2846(4) 0.019(2) Uani 1 1 d .
N4 N -0.3878(7) 0.9609(8) 0.6765(9) 0.087(6) Uani 1 1 d .
N5 N 0.4033(4) 0.7375(4) 0.2861(4) 0.028(2) Uani 1 1 d U
N6 N -0.0880(5) 0.9428(4) 0.3062(4) 0.033(3) Uani 1 1 d .
N7 N -0.1758(4) 0.9154(4) 0.4783(5) 0.028(2) Uani 1 1 d .
N8 N 0.2257(4) 1.0649(4) 0.2819(4) 0.027(2) Uani 1 1 d U
N9 N 0.2447(4) 0.7889(4) 0.2286(4) 0.024(2) Uani 1 1 d .
N10 N 0.2398(4) 0.8682(4) 0.2217(4) 0.029(2) Uani 1 1 d .
N11 N 0.1803(4) 0.7028(5) 0.2280(5) 0.034(3) Uani 1 1 d .
N12 N -0.0715(5) 0.9261(4) 0.6365(4) 0.031(3) Uani 1 1 d .
N13 N 0.0993(5) 0.6995(5) 0.2225(5) 0.042(3) Uani 1 1 d U
N14 N -0.0985(4) 0.9142(4) 0.3869(4) 0.027(2) Uani 1 1 d .
N15 N 0.2371(4) 1.1443(4) 0.2828(4) 0.023(2) Uani 1 1 d .
N16 N -0.0836(4) 0.9053(4) 0.5522(4) 0.024(2) Uani 1 1 d .
C1 C -0.4195(10) 0.9963(11) 0.6809(11) 0.092(7) Uani 1 1 d U
H1A H -0.4195 1.0216 0.6564 0.111 Uiso 1 1 calc R
C2 C -0.394(2) 0.931(2) 0.716(2) 0.210(19) Uani 1 1 d U
H2A H -0.3794 0.9011 0.7241 0.252 Uiso 1 1 calc R
C3 C -0.4336(18) 0.9592(18) 0.747(2) 0.177(16) Uani 1 1 d U
H3A H -0.4445 0.9514 0.7805 0.213 Uiso 1 1 calc R
C4 C 0.1693(11) 0.7017(10) 0.1779(12) 0.095(8) Uani 1 1 d U
H4A H 0.1918 0.7023 0.1501 0.114 Uiso 1 1 calc R
C5 C 0.1174(12) 0.6992(12) 0.1719(13) 0.115(10) Uani 1 1 d U
H5A H 0.0996 0.6977 0.1404 0.138 Uiso 1 1 calc R
C6 C 0.0340(8) 0.7105(8) 0.2847(10) 0.073(6) Uani 1 1 d U
H6 H 0.0567 0.7226 0.3090 0.087 Uiso 1 1 calc R
C7 C 0.0149(7) 0.7032(9) 0.1996(9) 0.072(6) Uani 1 1 d U
H7 H 0.0232 0.7007 0.1639 0.086 Uiso 1 1 calc R
C8 C 0.2648(8) 0.8040(8) 0.1819(9) 0.064(5) Uani 1 1 d U
H8A H 0.2786 0.7831 0.1570 0.077 Uiso 1 1 calc R
C9 C -0.3529(6) 0.9515(8) 0.6319(9) 0.060(5) Uani 1 1 d .
C10 C -0.3430(7) 0.9056(8) 0.6175(9) 0.068(6) Uani 1 1 d .
H10A H -0.3597 0.8799 0.6335 0.081 Uiso 1 1 calc R
C11 C -0.3071(6) 0.8959(7) 0.5775(9) 0.058(5) Uani 1 1 d .
H11A H -0.2990 0.8642 0.5681 0.069 Uiso 1 1 calc R
C12 C 0.2623(6) 0.8532(7) 0.1760(7) 0.051(4) Uani 1 1 d U
H12A H 0.2732 0.8721 0.1477 0.061 Uiso 1 1 calc R
C13 C -0.2548(6) 0.8970(6) 0.4690(7) 0.045(4) Uani 1 1 d U
H13A H -0.2841 0.8853 0.4551 0.054 Uiso 1 1 calc R
C14 C 0.3876(5) 0.7597(8) 0.3303(7) 0.059(6) Uani 1 1 d .
H14A H 0.4068 0.7740 0.3566 0.071 Uiso 1 1 calc R
C15 C -0.1043(7) 0.8767(6) 0.3509(6) 0.053(5) Uani 1 1 d .
H15A H -0.1120 0.8446 0.3593 0.064 Uiso 1 1 calc R
C16 C -0.3286(8) 0.9910(7) 0.6088(9) 0.068(6) Uani 1 1 d .
H16A H -0.3346 1.0227 0.6202 0.081 Uiso 1 1 calc R
C17 C 0.4619(5) 0.7322(7) 0.2137(6) 0.044(4) Uani 1 1 d U
H17 H 0.4364 0.7318 0.1892 0.053 Uiso 1 1 calc R
C18 C 0.2261(6) 0.9540(5) 0.1977(6) 0.038(3) Uani 1 1 d .
H18A H 0.2231 0.9455 0.1621 0.045 Uiso 1 1 calc R
C19 C -0.2960(6) 0.9819(5) 0.5689(7) 0.045(4) Uani 1 1 d .
H19A H -0.2809 1.0078 0.5516 0.054 Uiso 1 1 calc R
C20 C -0.0754(7) 0.8766(5) 0.6344(6) 0.049(5) Uani 1 1 d .
H20A H -0.0734 0.8557 0.6634 0.059 Uiso 1 1 calc R
C21 C -0.0824(7) 0.8628(5) 0.5842(6) 0.043(4) Uani 1 1 d .
H21A H -0.0860 0.8309 0.5723 0.052 Uiso 1 1 calc R
C22 C 0.2330(7) 0.9799(5) 0.3032(6) 0.043(4) Uani 1 1 d .
H22A H 0.2338 0.9889 0.3388 0.051 Uiso 1 1 calc R
C23 C 0.3381(6) 0.7573(6) 0.3288(7) 0.049(4) Uani 1 1 d U
H23A H 0.3174 0.7703 0.3545 0.059 Uiso 1 1 calc R
C24 C -0.0566(6) 0.9626(6) 0.2185(5) 0.037(3) Uani 1 1 d .
H24 H -0.0433 0.9315 0.2156 0.044 Uiso 1 1 calc R
C25 C -0.2082(5) 0.8910(6) 0.4484(7) 0.043(4) Uani 1 1 d .
H25A H -0.2005 0.8728 0.4184 0.052 Uiso 1 1 calc R
C26 C 0.2064(6) 1.0816(5) 0.3286(5) 0.031(3) Uani 1 1 d .
H26A H 0.1914 1.0630 0.3549 0.038 Uiso 1 1 calc R
C27 C -0.0800(6) 0.9766(6) 0.2643(5) 0.039(4) Uani 1 1 d .
C28 C 0.4526(5) 0.7331(5) 0.2666(5) 0.026(3) Uani 1 1 d U
C29 C 0.1390(4) 0.7038(5) 0.2536(5) 0.028(3) Uani 1 1 d .
H29A H 0.1371 0.7072 0.2903 0.034 Uiso 1 1 calc R
C30 C -0.1999(4) 0.9351(5) 0.5177(5) 0.024(3) Uani 1 1 d .
H30A H -0.1855 0.9541 0.5440 0.029 Uiso 1 1 calc R
C31 C 0.4892(5) 0.7321(6) 0.3027(6) 0.041(3) Uani 1 1 d U
H31 H 0.4818 0.7312 0.3387 0.049 Uiso 1 1 calc R
C32 C 0.2431(6) 1.1040(4) 0.2561(5) 0.030(3) Uani 1 1 d .
H32A H 0.2578 1.1026 0.2228 0.036 Uiso 1 1 calc R
C33 C 0.2228(6) 1.0022(5) 0.2136(6) 0.038(3) Uani 1 1 d U
H33A H 0.2168 1.0264 0.1886 0.046 Uiso 1 1 calc R
C34 C -0.0979(6) 0.9752(5) 0.7699(5) 0.038(3) Uani 1 1 d .
H34 H -0.1124 0.9652 0.8014 0.045 Uiso 1 1 calc R
C35 C 0.2365(6) 0.9310(5) 0.2889(6) 0.041(4) Uani 1 1 d .
H35A H 0.2405 0.9072 0.3148 0.050 Uiso 1 1 calc R
C36 C -0.0715(5) 0.9583(5) 0.6808(5) 0.032(3) Uani 1 1 d .
C37 C -0.0766(4) 0.9410(4) 0.5845(5) 0.020(2) Uani 1 1 d U
H37A H -0.0751 0.9734 0.5738 0.024 Uiso 1 1 calc R
C38 C -0.0966(8) 0.8948(5) 0.3007(6) 0.053(5) Uani 1 1 d .
H38A H -0.0973 0.8772 0.2692 0.064 Uiso 1 1 calc R
C39 C 0.2313(5) 0.8293(4) 0.2515(5) 0.029(3) Uani 1 1 d U
H39A H 0.2173 0.8307 0.2852 0.035 Uiso 1 1 calc R
C40 C 0.2283(5) 1.0141(4) 0.2649(5) 0.029(3) Uani 1 1 d .
C41 C 0.3629(4) 0.7212(5) 0.2604(5) 0.024(3) Uani 1 1 d .
H41A H 0.3639 0.7036 0.2289 0.029 Uiso 1 1 calc R
C42 C 0.2341(5) 0.9181(4) 0.2367(5) 0.028(3) Uani 1 1 d .
C43 C 0.0480(4) 0.7002(6) 0.2357(5) 0.032(3) Uani 1 1 d .
C44 C 0.2135(6) 1.1305(4) 0.3290(5) 0.031(3) Uani 1 1 d .
H44A H 0.2040 1.1515 0.3561 0.037 Uiso 1 1 calc R
C45 C -0.0527(5) 1.0043(6) 0.6761(5) 0.033(3) Uani 1 1 d .
H45 H -0.0373 1.0137 0.6448 0.040 Uiso 1 1 calc R
C46 C -0.0901(6) 0.9531(5) 0.3589(5) 0.032(3) Uani 1 1 d .
H46A H -0.0860 0.9841 0.3732 0.038 Uiso 1 1 calc R
C47 C -0.2853(4) 0.9348(5) 0.5539(7) 0.034(3) Uani 1 1 d .
C48 C -0.0935(7) 0.9433(6) 0.7277(5) 0.044(4) Uani 1 1 d .
H48 H -0.1052 0.9116 0.7308 0.053 Uiso 1 1 calc R
OW3 O -0.4565(10) 1.0229(10) 0.8180(11) 0.155(9) Uiso 1 1 d .

loop_
_atom_site_aniso_label
_atom_site_aniso_U_11
_atom_site_aniso_U_22
_atom_site_aniso_U_33
_atom_site_aniso_U_23
_atom_site_aniso_U_13
_atom_site_aniso_U_12
W1 0.0147(2) 0.01436(19) 0.0132(2) 0.00275(16) -0.00417(15) 0.00183(16)
W2 0.0123(2) 0.0196(2) 0.0163(2) 0.00239(17) -0.00005(16) 0.00586(16)
W3 0.0187(2) 0.0202(2) 0.0179(2) -0.00432(18) 0.00830(17) 0.00355(17)
W4 0.0227(2) 0.0186(2) 0.0225(2) 0.00639(19) 0.00243(18) 0.00311(18)
W5 0.0207(2) 0.0264(3) 0.0333(3) 0.0022(2) 0.0007(2) 0.00745(19)
W6 0.0265(3) 0.0248(2) 0.0244(2) -0.0067(2) 0.0027(2) -0.0029(2)
W7 0.0246(2) 0.0173(2) 0.0284(3) 0.00352(19) -0.0001(2) 0.00089(18)
W8 0.0180(2) 0.0231(2) 0.0197(2) -0.00006(19) 0.00305(17) -0.00037(18)
W9 0.0186(2) 0.0222(2) 0.0314(3) 0.0025(2) 0.00526(19) 0.00018(18)
W10 0.0233(2) 0.0242(2) 0.0204(2) -0.00315(19) 0.00019(18) 0.00531(19)
W11 0.0257(2) 0.0159(2) 0.0239(2) 0.00003(18) -0.00244(19) -0.00128(18)
W12 0.0313(3) 0.0374(3) 0.0207(2) 0.0014(2) 0.0002(2) 0.0037(2)
Co3 0.0178(7) 0.0164(7) 0.0168(7) -0.0001(6) -0.0002(6) 0.0047(6)
Co2 0.0058(6) 0.0088(6) 0.0132(6) -0.0023(5) 0.0024(5) 0.0024(5)
P1 0.0025(7) 0.0030(7) 0.0039(7) -0.0005(6) 0.0006(6) 0.0013(6)
O1 0.0087(15) 0.0088(15) 0.0089(15) 0.0003(10) -0.0007(9) 0.0006(9)
O2 0.0234(19) 0.0225(19) 0.0231(19) 0.0008(10) 0.0001(10) 0.0000(10)
O3 0.018(4) 0.028(4) 0.021(4) 0.004(4) 0.003(3) 0.015(3)
O4 0.008(3) 0.029(4) 0.019(4) 0.002(3) 0.007(3) -0.002(3)
O5 0.021(4) 0.030(5) 0.020(4) -0.005(4) 0.012(3) -0.003(3)
O6 0.031(5) 0.009(4) 0.033(5) -0.005(3) -0.004(4) -0.006(3)
O7 0.009(3) 0.007(3) 0.010(3) -0.001(3) 0.006(3) 0.002(2)
O8 0.021(4) 0.021(4) 0.011(4) 0.003(3) 0.003(3) 0.002(3)
O9 0.015(4) 0.007(3) 0.025(4) -0.002(3) 0.002(3) 0.006(3)
O10 0.016(4) 0.017(4) 0.021(4) 0.001(3) -0.002(3) -0.002(3)
O11 0.035(5) 0.040(5) 0.018(4) -0.001(4) -0.004(4) -0.003(4)
O12 0.015(4) 0.033(5) 0.025(4) -0.009(4) 0.002(3) 0.002(3)
O13 0.017(4) 0.011(3) 0.019(4) 0.001(3) 0.003(3) 0.007(3)
O14 0.033(5) 0.031(5) 0.025(5) -0.012(4) 0.000(4) -0.007(4)
O15 0.020(4) 0.009(3) 0.014(4) -0.006(3) -0.004(3) 0.004(3)
O16 0.006(3) 0.010(3) 0.012(3) 0.004(3) 0.004(3) 0.001(3)
O17 0.018(4) 0.018(4) 0.011(4) -0.001(3) -0.001(3) -0.004(3)
O18 0.014(4) 0.012(3) 0.021(4) 0.002(3) 0.003(3) -0.002(3)
O19 0.019(4) 0.007(3) 0.023(4) 0.000(3) 0.004(3) -0.005(3)
O20 0.015(4) 0.022(4) 0.023(4) -0.005(3) 0.007(3) 0.008(3)
O21 0.015(4) 0.009(3) 0.025(4) 0.002(3) 0.004(3) 0.004(3)
O22 0.0118(16) 0.0115(16) 0.0111(16) 0.0005(10) -0.0005(10) -0.0001(10)
O23 0.021(4) 0.014(4) 0.015(4) 0.001(3) -0.004(3) 0.005(3)
O24 0.0185(18) 0.0180(18) 0.0186(18) -0.0005(10) 0.0008(10) 0.0008(10)
O25 0.014(4) 0.019(4) 0.010(3) 0.005(3) -0.001(3) 0.003(3)
O26 0.017(4) 0.018(4) 0.017(4) 0.003(3) -0.009(3) -0.005(3)
O27 0.012(4) 0.028(4) 0.015(4) -0.001(3) 0.000(3) 0.006(3)
O28 0.015(4) 0.021(4) 0.020(4) 0.001(3) 0.008(3) 0.008(3)
O29 0.007(3) 0.014(3) 0.025(4) 0.006(3) 0.006(3) 0.003(3)
O30 0.010(3) 0.009(3) 0.028(4) 0.003(3) 0.003(3) 0.004(3)
O31 0.010(3) 0.018(4) 0.014(4) -0.007(3) 0.002(3) -0.005(3)
O32 0.017(4) 0.016(4) 0.015(4) 0.004(3) 0.002(3) 0.008(3)
O34 0.009(3) 0.019(4) 0.019(4) 0.002(3) 0.005(3) 0.006(3)
O35 0.007(3) 0.007(3) 0.013(3) -0.005(3) 0.005(3) -0.001(2)
O36 0.018(4) 0.012(3) 0.017(4) 0.007(3) 0.004(3) -0.001(3)
O37 0.012(3) 0.019(4) 0.016(4) 0.001(3) -0.001(3) 0.002(3)
O38 0.026(4) 0.014(4) 0.038(5) 0.008(4) -0.002(4) 0.006(3)
O39 0.019(4) 0.028(5) 0.038(5) 0.006(4) 0.011(4) -0.006(4)
O40 0.018(4) 0.032(5) 0.038(5) 0.010(4) -0.003(4) 0.005(4)
O33 0.013(4) 0.021(4) 0.017(4) 0.003(3) 0.007(3) 0.005(3)
OW2 0.034(5) 0.027(4) 0.015(4) 0.000(3) -0.004(3) 0.008(4)
OW1 0.034(5) 0.022(4) 0.039(6) 0.001(4) 0.001(4) -0.005(4)
Co1 0.109(5) 0.150(6) 0.118(5) 0.000 0.034(4) 0.000
N1 0.12(2) 0.101(19) 0.28(4) 0.02(2) 0.14(3) -0.007(17)
N2 0.028(6) 0.021(5) 0.046(7) -0.004(5) 0.000(5) -0.002(4)
N3 0.006(4) 0.021(5) 0.031(5) -0.008(4) 0.004(4) -0.002(3)
N4 0.060(11) 0.100(15) 0.100(16) 0.029(13) 0.045(11) -0.001(10)
N5 0.028(2) 0.029(2) 0.028(2) -0.0002(10) 0.0001(10) 0.0000(10)
N6 0.050(7) 0.037(6) 0.013(5) 0.000(5) -0.007(5) -0.007(5)
N7 0.025(5) 0.018(5) 0.040(7) -0.003(5) -0.003(5) 0.003(4)
N8 0.043(5) 0.012(4) 0.025(5) -0.001(4) 0.005(4) -0.004(4)
N9 0.032(6) 0.019(5) 0.021(5) -0.001(4) 0.011(4) 0.010(4)
N10 0.045(7) 0.021(5) 0.022(5) 0.004(4) 0.012(5) 0.008(5)
N11 0.012(5) 0.065(8) 0.025(6) -0.004(6) -0.002(4) 0.000(5)
N12 0.049(7) 0.025(5) 0.019(5) 0.003(4) 0.001(5) 0.012(5)
N13 0.041(3) 0.042(3) 0.041(3) -0.0001(10) 0.0001(10) 0.0001(10)
N14 0.042(6) 0.026(5) 0.012(5) -0.004(4) -0.010(4) 0.001(5)
N15 0.030(5) 0.016(5) 0.022(5) -0.004(4) 0.001(4) -0.001(4)
N16 0.029(5) 0.024(5) 0.020(5) 0.001(4) 0.002(4) 0.010(4)
C1 0.092(7) 0.092(7) 0.092(7) 0.0001(10) 0.0004(10) 0.0000(10)
C2 0.210(19) 0.210(19) 0.210(19) 0.0000(10) 0.0001(10) 0.0001(10)
C3 0.177(16) 0.177(16) 0.177(16) 0.0000(10) 0.0001(10) 0.0001(10)
C4 0.095(8) 0.096(8) 0.095(8) -0.0002(10) 0.0001(10) 0.0000(10)
C5 0.114(10) 0.115(10) 0.115(10) -0.0001(10) 0.0000(10) 0.0000(10)
C6 0.073(6) 0.073(6) 0.073(6) -0.0002(10) 0.0000(10) -0.0002(10)
C7 0.052(8) 0.108(10) 0.056(8) 0.006(8) 0.003(7) -0.004(8)
C8 0.064(5) 0.064(5) 0.064(5) 0.0000(10) 0.0004(10) 0.0003(10)
C9 0.026(8) 0.070(13) 0.084(14) 0.000(11) 0.024(9) -0.006(8)
C10 0.046(11) 0.073(14) 0.084(15) 0.011(12) 0.026(10) -0.021(10)
C11 0.045(10) 0.044(10) 0.085(14) -0.006(10) 0.005(9) -0.026(8)
C12 0.051(4) 0.050(4) 0.051(4) 0.0002(10) 0.0005(10) 0.0003(10)
C13 0.045(4) 0.045(4) 0.045(4) -0.0003(10) -0.0001(10) -0.0005(10)
C14 0.023(7) 0.106(15) 0.049(10) -0.051(11) 0.008(7) -0.012(8)
C15 0.088(14) 0.039(9) 0.032(8) 0.005(7) 0.008(9) -0.017(9)
C16 0.075(14) 0.050(11) 0.079(15) -0.015(10) 0.036(12) 0.002(10)
C17 0.026(6) 0.072(8) 0.034(6) 0.001(6) 0.005(5) 0.001(6)
C18 0.065(10) 0.022(6) 0.026(7) 0.003(6) -0.004(7) 0.002(7)
C19 0.042(9) 0.023(7) 0.071(12) -0.005(7) 0.010(8) -0.004(6)
C20 0.092(13) 0.030(8) 0.025(7) 0.008(6) 0.004(8) 0.028(8)
C21 0.082(12) 0.023(7) 0.025(7) 0.002(6) 0.014(7) 0.020(7)
C22 0.086(12) 0.017(6) 0.025(7) 0.000(5) 0.019(8) 0.003(7)
C23 0.049(4) 0.050(4) 0.049(4) -0.0007(10) 0.0003(10) 0.0001(10)
C24 0.052(9) 0.040(8) 0.019(6) -0.005(6) -0.006(6) -0.005(7)
C25 0.026(7) 0.036(8) 0.069(11) -0.016(8) -0.005(7) 0.003(6)
C26 0.051(8) 0.020(6) 0.024(6) 0.000(5) 0.008(6) 0.002(6)
C27 0.053(9) 0.048(9) 0.015(6) -0.004(6) -0.011(6) -0.022(7)
C28 0.026(3) 0.027(3) 0.026(3) -0.0001(10) 0.0000(10) 0.0001(10)
C29 0.015(6) 0.047(8) 0.022(6) -0.001(6) -0.008(5) -0.003(5)
C30 0.005(5) 0.034(7) 0.034(7) -0.002(6) -0.004(4) 0.001(4)
C31 0.025(6) 0.073(8) 0.024(6) 0.001(6) 0.001(5) -0.005(6)
C32 0.057(9) 0.011(5) 0.022(6) 0.000(5) 0.012(6) -0.002(5)
C33 0.056(7) 0.020(5) 0.039(7) 0.006(5) 0.001(6) 0.010(5)
C34 0.065(10) 0.032(7) 0.017(6) 0.003(6) 0.003(6) 0.010(7)
C35 0.075(11) 0.021(6) 0.028(7) 0.007(6) 0.020(7) 0.006(7)
C36 0.037(7) 0.041(8) 0.017(6) 0.004(6) 0.002(5) 0.014(6)
C37 0.020(2) 0.020(2) 0.020(2) 0.0002(10) -0.0001(10) 0.0007(10)
C38 0.115(16) 0.020(7) 0.026(8) -0.012(6) 0.010(9) -0.004(8)
C39 0.043(6) 0.023(5) 0.023(5) -0.001(5) 0.019(5) 0.002(5)
C40 0.047(8) 0.011(5) 0.029(7) -0.005(5) 0.004(6) 0.004(5)
C41 0.009(5) 0.049(8) 0.015(5) -0.006(5) 0.000(4) -0.001(5)
C42 0.043(8) 0.012(5) 0.029(7) 0.002(5) 0.014(6) 0.003(5)
C43 0.010(5) 0.057(9) 0.029(7) -0.002(6) 0.000(5) 0.004(5)
C44 0.063(9) 0.017(6) 0.012(5) 0.001(5) 0.011(6) -0.002(6)
C45 0.031(7) 0.051(9) 0.018(6) -0.004(6) 0.001(5) 0.002(6)
C46 0.053(9) 0.032(7) 0.010(5) 0.002(5) -0.004(5) -0.014(6)
C47 0.011(5) 0.027(7) 0.063(10) -0.003(7) 0.007(6) -0.005(5)
C48 0.081(12) 0.039(8) 0.012(6) -0.002(6) -0.005(7) 0.004(8)

loop_
_atom_type_symbol
_atom_type_description
_atom_type_scat_dispersion_real
_atom_type_scat_dispersion_imag
_atom_type_scat_source
C C 0.0033 0.0016 'International Tables Vol C Tables 4.2.6.8 and 6.1.1.4'
H H 0.0000 0.0000 'International Tables Vol C Tables 4.2.6.8 and 6.1.1.4'
N N 0.0061 0.0033 'International Tables Vol C Tables 4.2.6.8 and 6.1.1.4'
O O 0.0106 0.0060 'International Tables Vol C Tables 4.2.6.8 and 6.1.1.4'
P P 0.1023 0.0942 'International Tables Vol C Tables 4.2.6.8 and 6.1.1.4'
Co Co 0.3494 0.9721 'International Tables Vol C Tables 4.2.6.8 and 6.1.1.4'
W W -0.8490 6.8722 'International Tables Vol C Tables 4.2.6.8 and 6.1.1.4'

loop_
_geom_angle_atom_site_label_1
_geom_angle_atom_site_label_2
_geom_angle_atom_site_label_3
_geom_angle
_geom_angle_site_symmetry_1
_geom_angle_site_symmetry_3
O36 W1 O23 100.7(3) . .
O36 W1 O22 101.3(3) . .
O23 W1 O22 86.0(3) . .
O36 W1 O37 100.9(3) . .
O23 W1 O37 158.5(3) . .
O22 W1 O37 89.0(3) . .
O36 W1 O26 99.8(3) . .
O23 W1 O26 89.4(3) . .
O22 W1 O26 158.9(3) . .
O37 W1 O26 87.7(3) . .
O36 W1 O1 173.0(3) . .
O23 W1 O1 84.0(3) . .
O22 W1 O1 84.1(3) . .
O37 W1 O1 74.7(3) . .
O26 W1 O1 74.9(3) . .
O3 W2 O25 102.1(4) . .
O3 W2 O13 102.3(4) . .
O25 W2 O13 86.4(3) . .
O3 W2 O27 99.8(4) . .
O25 W2 O27 89.4(3) . .
O13 W2 O27 157.9(3) . .
O3 W2 O32 101.2(4) . .
O25 W2 O32 156.7(3) . .
O13 W2 O32 88.2(3) . .
O27 W2 O32 87.1(3) . .
O3 W2 O16 171.3(3) . .
O25 W2 O16 84.1(3) . .
O13 W2 O16 84.0(3) . .
O27 W2 O16 74.0(3) . .
O32 W2 O16 72.8(3) . .
O5 W3 O9 102.2(4) . .
O5 W3 O28 100.6(4) . .
O9 W3 O28 86.7(3) . .
O5 W3 O24 101.3(4) . .
O9 W3 O24 89.7(3) . .
O28 W3 O24 158.0(3) . .
O5 W3 O20 100.0(4) . .
O9 W3 O20 157.8(3) . .
O28 W3 O20 88.8(3) . .
O24 W3 O20 86.4(3) . .
O5 W3 O7 171.2(3) . .
O9 W3 O7 85.2(3) . .
O28 W3 O7 84.4(3) . .
O24 W3 O7 73.7(3) . .
O20 W3 O7 72.7(3) . .
O2 W4 O33 103.0(4) . .
O2 W4 O8 102.9(4) . .
O33 W4 O8 90.4(3) . .
O2 W4 O21 100.2(4) . .
O33 W4 O21 86.1(3) . .
O8 W4 O21 156.9(3) . .
O2 W4 O32 99.7(4) . .
O33 W4 O32 157.1(3) . .
O8 W4 O32 87.7(3) . .
O21 W4 O32 86.8(3) . .
O2 W4 O16 170.8(3) . .
O33 W4 O16 85.7(3) . .
O8 W4 O16 73.8(3) . .
O21 W4 O16 83.1(3) . .
O32 W4 O16 71.8(3) . .
O40 W5 O30 103.8(4) . .
O40 W5 O24 102.8(4) . .
O30 W5 O24 88.9(3) . .
O40 W5 O23 102.7(4) . .
O30 W5 O23 85.8(3) . .
O24 W5 O23 154.4(3) . .
O40 W5 O29 100.4(4) . .
O30 W5 O29 155.8(3) . .
O24 W5 O29 87.4(3) . .
O23 W5 O29 87.2(3) . .
O40 W5 O7 171.3(4) . .
O30 W5 O7 83.4(3) . .
O24 W5 O7 72.1(3) . .
O23 W5 O7 82.5(3) . .
O29 W5 O7 72.7(3) . .
O14 W6 O34 102.3(4) . .
O14 W6 O31 100.6(4) . .
O34 W6 O31 90.4(3) . .
O14 W6 O9 103.0(4) . .
O34 W6 O9 84.8(3) . .
O31 W6 O9 156.4(3) . .
O14 W6 O19 101.2(4) . .
O34 W6 O19 156.3(3) . .
O31 W6 O19 87.9(3) . .
O9 W6 O19 87.4(3) . .
O14 W6 O35 171.2(4) . .
O34 W6 O35 84.3(3) . .
O31 W6 O35 73.3(3) . .
O9 W6 O35 83.1(3) . .
O19 W6 O35 72.5(3) . .
O38 W7 O19 100.7(4) . .
O38 W7 O30 102.0(4) . .
O19 W7 O30 89.9(3) . .
O38 W7 O22 103.4(4) . .
O19 W7 O22 155.9(3) . .
O30 W7 O22 85.5(3) . .
O38 W7 O18 100.3(4) . .
O19 W7 O18 87.5(3) . .
O30 W7 O18 157.6(3) . .
O22 W7 O18 87.9(3) . .
O38 W7 O35 171.0(3) . .
O19 W7 O35 73.2(3) . .
O30 W7 O35 84.8(3) . .
O22 W7 O35 82.8(3) . .
O18 W7 O35 73.1(3) . .
O4 W8 O17 103.5(4) . .
O4 W8 O18 101.2(4) . .
O17 W8 O18 90.6(3) . .
O4 W8 O25 103.2(3) . .
O17 W8 O25 85.8(3) . .
O18 W8 O25 155.5(3) . .
O4 W8 O31 99.2(3) . .
O17 W8 O31 157.1(3) . .
O18 W8 O31 87.7(3) . .
O25 W8 O31 86.3(3) . .
O4 W8 O35 170.3(3) . .
O17 W8 O35 84.9(3) . .
O18 W8 O35 73.5(3) . .
O25 W8 O35 82.0(3) . .
O31 W8 O35 72.8(3) . .
O39 W9 O29 101.8(4) . .
O39 W9 O10 103.6(4) . .
O29 W9 O10 90.2(3) . .
O39 W9 O20 101.0(4) . .
O29 W9 O20 87.2(3) . .
O10 W9 O20 155.2(3) . .
O39 W9 O33 101.8(4) . .
O29 W9 O33 156.4(3) . .
O10 W9 O33 84.3(3) . .
O20 W9 O33 88.2(3) . .
O39 W9 O7 170.6(3) . .
O29 W9 O7 73.1(3) . .
O10 W9 O7 84.5(3) . .
O20 W9 O7 71.2(3) . .
O33 W9 O7 83.6(3) . .
O12 W10 O17 102.6(4) . .
O12 W10 O13 102.4(4) . .
O17 W10 O13 86.1(3) . .
O12 W10 O15 101.3(4) . .
O17 W10 O15 156.1(3) . .
O13 W10 O15 89.1(3) . .
O12 W10 O37 103.0(4) . .
O17 W10 O37 88.1(3) . .
O13 W10 O37 154.6(3) . .
O15 W10 O37 86.3(3) . .
O12 W10 O1 171.3(3) . .
O17 W10 O1 83.7(3) . .
O13 W10 O1 83.9(3) . .
O15 W10 O1 72.5(3) . .
O37 W10 O1 71.0(3) . .
O6 W11 O10 102.8(4) . .
O6 W11 O21 102.8(4) . .
O10 W11 O21 86.1(3) . .
O6 W11 O15 101.5(4) . .
O10 W11 O15 155.8(3) . .
O21 W11 O15 88.1(3) . .
O6 W11 O26 101.7(4) . .
O10 W11 O26 89.2(3) . .
O21 W11 O26 155.5(3) . .
O15 W11 O26 86.4(3) . .
O6 W11 O1 171.2(3) . .
O10 W11 O1 83.2(3) . .
O21 W11 O1 83.9(3) . .
O15 W11 O1 72.8(3) . .
O26 W11 O1 71.8(3) . .
O11 W12 O28 103.3(4) . .
O11 W12 O27 102.3(4) . .
O28 W12 O27 154.4(3) . .
O11 W12 O34 103.2(4) . .
O28 W12 O34 84.9(3) . .
O27 W12 O34 88.7(3) . .
O11 W12 O8 101.9(4) . .
O28 W12 O8 87.4(3) . .
O27 W12 O8 88.0(3) . .
O34 W12 O8 154.9(3) . .
O11 W12 O16 171.4(4) . .
O28 W12 O16 82.6(3) . .
O27 W12 O16 72.0(3) . .
O34 W12 O16 83.4(3) . .
O8 W12 O16 71.9(3) . .
N16 Co3 N7 96.2(4) . .
N16 Co3 N14 168.8(4) . .
N7 Co3 N14 95.0(5) . .
N16 Co3 OW1 89.1(4) . .
N7 Co3 OW1 89.7(4) . .
N14 Co3 OW1 90.3(4) . .
N16 Co3 O3 83.5(4) . .
N7 Co3 O3 174.1(4) . .
N14 Co3 O3 85.5(4) . .
OW1 Co3 O3 96.2(3) . .
N16 Co3 OW2 90.6(4) . .
N7 Co3 OW2 93.4(4) . .
N14 Co3 OW2 89.4(4) . .
OW1 Co3 OW2 176.9(4) . .
O3 Co3 OW2 80.7(3) . .
N15 Co2 N11 94.8(5) 7_655 .
N15 Co2 N3 88.1(4) 7_655 .
N11 Co2 N3 176.9(5) . .
N15 Co2 O5 88.3(4) 7_655 .
N11 Co2 O5 93.8(4) . .
N3 Co2 O5 87.5(4) . .
N15 Co2 N9 175.3(4) 7_655 .
N11 Co2 N9 88.1(5) . .
N3 Co2 N9 89.0(4) . .
O5 Co2 N9 95.2(4) . .
N15 Co2 O36 86.6(3) 7_655 2_564
N11 Co2 O36 89.2(4) . 2_564
N3 Co2 O36 89.7(3) . 2_564
O5 Co2 O36 174.3(3) . 2_564
N9 Co2 O36 89.7(3) . 2_564
O1 P1 O7 109.0(4) . .
O1 P1 O16 109.6(4) . .
O7 P1 O16 109.6(4) . .
O1 P1 O35 109.3(4) . .
O7 P1 O35 109.8(4) . .
O16 P1 O35 109.5(4) . .
P1 O1 W1 127.5(4) . .
P1 O1 W11 125.6(4) . .
W1 O1 W11 89.6(2) . .
P1 O1 W10 124.2(4) . .
W1 O1 W10 89.7(2) . .
W11 O1 W10 88.3(2) . .
W2 O3 Co3 151.1(5) . .
W3 O5 Co2 163.9(5) . .
P1 O7 W3 125.9(4) . .
P1 O7 W5 125.5(4) . .
W3 O7 W5 89.4(2) . .
P1 O7 W9 125.6(4) . .
W3 O7 W9 90.3(2) . .
W5 O7 W9 88.4(2) . .
W4 O8 W12 126.0(4) . .
W3 O9 W6 150.2(4) . .
W11 O10 W9 152.5(4) . .
W2 O13 W10 150.7(4) . .
W10 O15 W11 126.4(4) . .
P1 O16 W2 126.6(4) . .
P1 O16 W4 126.1(4) . .
W2 O16 W4 90.8(2) . .
P1 O16 W12 124.7(4) . .
W2 O16 W12 88.7(2) . .
W4 O16 W12 88.2(2) . .
W8 O17 W10 151.3(4) . .
W8 O18 W7 124.1(4) . .
W7 O19 W6 124.9(4) . .
W9 O20 W3 125.7(4) . .
W11 O21 W4 149.5(4) . .
W1 O22 W7 151.1(4) . .
W1 O23 W5 151.1(4) . .
W5 O24 W3 124.7(4) . .
W2 O25 W8 151.4(4) . .
W1 O26 W11 123.7(4) . .
W12 O27 W2 125.3(4) . .
W3 O28 W12 151.8(5) . .
W9 O29 W5 125.8(4) . .
W5 O30 W7 151.8(4) . .
W6 O31 W8 124.4(4) . .
W2 O32 W4 124.4(4) . .
W6 O34 W12 153.1(4) . .
P1 O35 W7 125.4(4) . .
P1 O35 W8 126.2(4) . .
W7 O35 W8 89.2(2) . .
P1 O35 W6 125.7(4) . .
W7 O35 W6 89.2(2) . .
W8 O35 W6 89.4(2) . .
W1 O36 Co2 175.2(4) . 2_565
W1 O37 W10 124.6(4) . .
W4 O33 W9 152.0(4) . .
N1 Co1 N1 96.7(13) . 4_456
N1 Co1 OW3 81.4(14) . 4_456
N1 Co1 OW3 75.1(14) 4_456 4_456
N1 Co1 OW3 75.1(14) . .
N1 Co1 OW3 81.4(14) 4_456 .
OW3 Co1 OW3 144.4(15) 4_456 .
C1 N1 C3 100(3) . .
C1 N1 Co1 135(3) . .
C3 N1 Co1 122(3) . .
C30 N2 C13 106.2(12) . .
C30 N2 C47 128.1(12) . .
C13 N2 C47 125.5(12) . .
C41 N3 C23 104.4(11) . .
C41 N3 Co2 124.9(8) . .
C23 N3 Co2 130.7(10) . .
C2 N4 C1 108(3) . .
C2 N4 C9 124(3) . .
C1 N4 C9 128(2) . .
C14 N5 C41 106.7(11) . .
C14 N5 C28 128.5(12) . .
C41 N5 C28 124.7(11) . .
C38 N6 C46 107.3(12) . .
C38 N6 C27 126.1(12) . .
C46 N6 C27 126.6(12) . .
C30 N7 C25 107.6(12) . .
C30 N7 Co3 126.4(9) . .
C25 N7 Co3 125.0(10) . .
C32 N8 C26 106.6(10) . .
C32 N8 C40 127.2(11) . .
C26 N8 C40 126.2(11) . .
C39 N9 C8 103.7(13) . .
C39 N9 Co2 131.9(9) . .
C8 N9 Co2 123.3(11) . .
C39 N10 C12 108.3(12) . .
C39 N10 C42 127.1(11) . .
C12 N10 C42 124.1(12) . .
C4 N11 C29 106.5(16) . .
C4 N11 Co2 124.1(15) . .
C29 N11 Co2 128.0(9) . .
C20 N12 C37 104.5(11) . .
C20 N12 C36 130.6(12) . .
C37 N12 C36 124.1(11) . .
C29 N13 C5 104.7(18) . .
C29 N13 C43 130.4(13) . .
C5 N13 C43 124.6(19) . .
C46 N14 C15 106.0(11) . .
C46 N14 Co3 125.5(9) . .
C15 N14 Co3 128.4(9) . .
C32 N15 C44 105.2(10) . .
C32 N15 Co2 128.4(9) . 7_665
C44 N15 Co2 125.7(8) . 7_665
C37 N16 C21 105.3(11) . .
C37 N16 Co3 126.4(8) . .
C21 N16 Co3 128.2(9) . .
N1 C1 N4 120(3) . .
N1 C1 C3 41(2) . .
N4 C1 C3 80(2) . .
N4 C2 C3 99(4) . .
N1 C3 C2 111(5) . .
N1 C3 C1 39(2) . .
C2 C3 C1 73(3) . .
N11 C4 C5 109(3) . .
N13 C5 C4 105(3) . .
C43 C6 C7 120(2) . 4
C43 C7 C6 119(2) . 4
C12 C8 N9 112.2(18) . .
C10 C9 C16 121.4(17) . .
C10 C9 N4 119.5(18) . .
C16 C9 N4 118.9(18) . .
C9 C10 C11 120.3(17) . .
C47 C11 C10 117.6(17) . .
C8 C12 N10 103.2(17) . .
C25 C13 N2 105.0(14) . .
N5 C14 C23 105.9(14) . .
C38 C15 N14 108.6(13) . .
C19 C16 C9 118.4(17) . .
C28 C17 C31 117.9(14) . 4_655
C33 C18 C42 118.4(13) . .
C16 C19 C47 120.8(16) . .
C21 C20 N12 109.3(13) . .
C20 C21 N16 108.0(13) . .
C40 C22 C35 119.3(13) . .
C14 C23 N3 110.7(15) . .
C27 C24 C45 119.5(15) . 8_575
N7 C25 C13 109.6(15) . .
C44 C26 N8 106.4(11) . .
C24 C27 C34 120.3(14) . 8_575
C24 C27 N6 120.8(15) . .
C34 C27 N6 118.9(13) 8_575 .
C31 C28 C17 121.6(13) . .
C31 C28 N5 117.6(12) . .
C17 C28 N5 120.8(12) . .
N11 C29 N13 114.0(12) . .
N7 C30 N2 111.5(12) . .
C28 C31 C17 120.4(14) . 4_655
N15 C32 N8 112.6(11) . .
C40 C33 C18 120.3(13) . .
C48 C34 C27 119.0(14) . 8_576
C42 C35 C22 119.8(13) . .
C45 C36 C48 120.6(13) . .
C45 C36 N12 120.5(12) . .
C48 C36 N12 118.9(13) . .
N16 C37 N12 112.9(11) . .
N6 C38 C15 106.5(13) . .
N9 C39 N10 112.6(11) . .
C33 C40 C22 121.9(12) . .
C33 C40 N8 120.7(12) . .
C22 C40 N8 117.2(12) . .
N3 C41 N5 112.3(11) . .
C35 C42 C18 119.9(12) . .
C35 C42 N10 119.9(12) . .
C18 C42 N10 120.2(12) . .
C7 C43 C6 116.3(16) . .
C7 C43 N13 121.3(15) . .
C6 C43 N13 120.0(15) . .
C26 C44 N15 109.3(11) . .
C36 C45 C24 120.2(13) . 8_576
N14 C46 N6 111.6(12) . .
C11 C47 C19 121.4(15) . .
C11 C47 N2 116.8(14) . .
C19 C47 N2 121.6(13) . .
C34 C48 C36 120.3(15) . .

loop_
_geom_bond_atom_site_label_1
_geom_bond_atom_site_label_2
_geom_bond_distance
_geom_bond_site_symmetry_2
W1 O36 1.705(8) .
W1 O23 1.901(8) .
W1 O22 1.899(7) .
W1 O37 1.900(7) .
W1 O26 1.908(8) .
W1 O1 2.339(7) .
W2 O3 1.711(7) .
W2 O25 1.882(7) .
W2 O13 1.900(8) .
W2 O27 1.909(8) .
W2 O32 1.923(8) .
W2 O16 2.378(6) .
W3 O5 1.707(8) .
W3 O9 1.871(8) .
W3 O28 1.883(8) .
W3 O24 1.914(8) .
W3 O20 1.927(8) .
W3 O7 2.367(7) .
W4 O2 1.692(8) .
W4 O33 1.875(7) .
W4 O8 1.883(8) .
W4 O21 1.934(8) .
W4 O32 1.934(7) .
W4 O16 2.412(7) .
W5 O40 1.685(8) .
W5 O30 1.894(7) .
W5 O24 1.905(8) .
W5 O23 1.913(8) .
W5 O29 1.929(7) .
W5 O7 2.442(7) .
W6 O14 1.702(8) .
W6 O34 1.884(7) .
W6 O31 1.903(7) .
W6 O9 1.934(7) .
W6 O19 1.926(8) .
W6 O35 2.422(7) .
W7 O38 1.705(8) .
W7 O19 1.901(8) .
W7 O30 1.906(7) .
W7 O22 1.914(7) .
W7 O18 1.938(7) .
W7 O35 2.410(7) .
W8 O4 1.696(7) .
W8 O17 1.897(7) .
W8 O18 1.900(7) .
W8 O25 1.920(7) .
W8 O31 1.946(7) .
W8 O35 2.419(6) .
W9 O39 1.693(8) .
W9 O29 1.898(7) .
W9 O10 1.907(8) .
W9 O20 1.910(8) .
W9 O33 1.917(7) .
W9 O7 2.445(7) .
W10 O12 1.674(8) .
W10 O17 1.899(7) .
W10 O13 1.905(8) .
W10 O15 1.921(8) .
W10 O37 1.935(7) .
W10 O1 2.471(7) .
W11 O6 1.683(8) .
W11 O10 1.892(8) .
W11 O21 1.904(8) .
W11 O15 1.924(8) .
W11 O26 1.927(7) .
W11 O1 2.456(7) .
W12 O11 1.673(9) .
W12 O28 1.894(7) .
W12 O27 1.904(7) .
W12 O34 1.902(8) .
W12 O8 1.925(8) .
W12 O16 2.464(7) .
Co3 N16 2.099(10) .
Co3 N7 2.118(11) .
Co3 N14 2.114(10) .
Co3 OW1 2.150(9) .
Co3 O3 2.159(8) .
Co3 OW2 2.156(9) .
Co2 N15 2.096(10) 7_655
Co2 N11 2.102(10) .
Co2 N3 2.118(9) .
Co2 O5 2.123(8) .
Co2 N9 2.130(10) .
Co2 O36 2.154(8) 2_564
P1 O1 1.534(7) .
P1 O7 1.538(7) .
P1 O16 1.538(7) .
P1 O35 1.536(7) .
O36 Co2 2.154(8) 2_565
Co1 N1 2.11(3) .
Co1 N1 2.11(3) 4_456
Co1 OW3 2.19(3) 4_456
Co1 OW3 2.19(3) .
N1 C1 1.26(3) .
N1 C3 1.32(5) .
N2 C30 1.348(15) .
N2 C13 1.40(2) .
N2 C47 1.430(18) .
N3 C41 1.294(14) .
N3 C23 1.36(2) .
N4 C2 1.31(6) .
N4 C1 1.30(3) .
N4 C9 1.49(2) .
N5 C14 1.339(18) .
N5 C41 1.353(15) .
N5 C28 1.437(16) .
N6 C38 1.343(18) .
N6 C46 1.358(16) .
N6 C27 1.422(18) .
N7 C30 1.307(17) .
N7 C25 1.340(18) .
N8 C32 1.340(15) .
N8 C26 1.367(16) .
N8 C40 1.459(14) .
N9 C39 1.303(15) .
N9 C8 1.36(2) .
N10 C39 1.326(16) .
N10 C12 1.37(2) .
N10 C42 1.428(15) .
N11 C4 1.30(3) .
N11 C29 1.297(16) .
N12 C20 1.362(19) .
N12 C37 1.381(15) .
N12 C36 1.422(17) .
N13 C29 1.342(17) .
N13 C5 1.37(3) .
N13 C43 1.436(17) .
N14 C46 1.296(16) .
N14 C15 1.379(19) .
N15 C32 1.303(15) .
N15 C44 1.382(15) .
N15 Co2 2.096(10) 7_665
N16 C37 1.286(15) .
N16 C21 1.416(17) .
C1 C3 1.98(6) .
C2 C3 1.53(6) .
C4 C5 1.43(4) .
C6 C43 1.32(3) .
C6 C7 1.40(3) 4
C7 C43 1.28(2) .
C7 C6 1.40(3) 4
C8 C12 1.36(3) .
C9 C10 1.34(3) .
C9 C16 1.39(3) .
C10 C11 1.43(3) .
C11 C47 1.36(2) .
C13 C25 1.38(2) .
C14 C23 1.35(2) .
C15 C38 1.37(2) .
C16 C19 1.36(2) .
C17 C28 1.35(2) .
C17 C31 1.395(19) 4_655
C18 C33 1.384(19) .
C18 C42 1.405(18) .
C19 C47 1.376(19) .
C20 C21 1.33(2) .
C22 C40 1.352(19) .
C22 C35 1.391(18) .
C24 C27 1.37(2) .
C24 C45 1.406(19) 8_575
C26 C44 1.356(17) .
C27 C34 1.42(2) 8_575
C28 C31 1.349(19) .
C31 C17 1.395(19) 4_655
C33 C40 1.34(2) .
C34 C48 1.381(19) .
C34 C27 1.42(2) 8_576
C35 C42 1.36(2) .
C36 C45 1.37(2) .
C36 C48 1.387(19) .
C45 C24 1.406(19) 8_576

loop_
_platon_squeeze_void_nr
_platon_squeeze_void_average_x
_platon_squeeze_void_average_y
_platon_squeeze_void_average_z
_platon_squeeze_void_volume
_platon_squeeze_void_count_electrons
1 0.000 0.124 0.250 18.0 0.0
2 0.000 0.500 0.197 2121.7 549.4
3 0.000 0.876 0.750 18.0 -0.2
4 0.500 0.000 0.146 2121.2 549.1
5 0.500 0.376 0.750 18.0 0.2
6 0.500 0.624 0.250 18.0 -0.3
